data_7126200
loop_
_publ_author_name
'Kelley, Steven P.'
'Smetana, Volodymyr'
'Emerson, Stephen D.'
'Mudring, Anja-Verena'
'Rogers, Robin D.'

_publ_section_title
;
 Benchtop access to anhydrous actinide N-donor coordination complexes
 using ionic liquids.
;
_journal_issue 30
_journal_name_full 'Chemical communications (Cambridge, England)'
_journal_page_first 4232
_journal_page_last 4235
_journal_paper_doi 10.1039/c9cc09852f
_journal_volume 56
_journal_year 2020
_chemical_formula_sum 'C21 H23 N10 O19 U2'
_chemical_formula_weight 1195.56
_space_group_crystal_system triclinic
_space_group_IT_number 2
_space_group_name_Hall '-P 1'
_space_group_name_H-M_alt 'P -1'
_atom_sites_solution_hydrogens geom
_atom_sites_solution_primary direct
_atom_sites_solution_secondary difmap
_audit_creation_method SHELXL-2013
_audit_update_record
;
2019-11-25 deposited with the CCDC.	2020-03-10 downloaded from the CCDC.
;
_cell_angle_alpha 88.974(5)
_cell_angle_beta 72.739(5)
_cell_angle_gamma 85.516(5)
_cell_formula_units_Z 2
_cell_length_a 11.520(5)
_cell_length_b 12.224(5)
_cell_length_c 12.375(5)
_cell_measurement_reflns_used 9216
_cell_measurement_temperature 173(2)
_cell_measurement_theta_max 31.56
_cell_measurement_theta_min 2.40
_cell_volume 1659.1(12)
_computing_cell_refinement 'Bruker SAINT'
_computing_data_collection 'Bruker APEX2'
_computing_data_reduction 'Bruker SAINT'
_computing_molecular_graphics 'Bruker SHELXTL'
_computing_publication_material 'Bruker SHELXTL'
_computing_structure_refinement 'SHELXL-2013 (Sheldrick, 2013)'
_computing_structure_solution 'SHELXS-97 (Sheldrick, 2008)'
_diffrn_ambient_temperature 173(2)
_diffrn_measured_fraction_theta_full 1.000
_diffrn_measured_fraction_theta_max 0.992
_diffrn_measurement_device_type 'Bruker APEX-II CCD'
_diffrn_measurement_method '\f and \w scans'
_diffrn_radiation_type MoK\a
_diffrn_radiation_wavelength 0.71073
_diffrn_reflns_av_R_equivalents 0.0518
_diffrn_reflns_av_unetI/netI 0.0405
_diffrn_reflns_Laue_measured_fraction_full 1.000
_diffrn_reflns_Laue_measured_fraction_max 0.992
_diffrn_reflns_limit_h_max 16
_diffrn_reflns_limit_h_min -16
_diffrn_reflns_limit_k_max 17
_diffrn_reflns_limit_k_min -17
_diffrn_reflns_limit_l_max 18
_diffrn_reflns_limit_l_min -18
_diffrn_reflns_number 66011
_diffrn_reflns_point_group_measured_fraction_full 1.000
_diffrn_reflns_point_group_measured_fraction_max 0.992
_diffrn_reflns_theta_full 25.242
_diffrn_reflns_theta_max 31.587
_diffrn_reflns_theta_min 1.671
_exptl_absorpt_coefficient_mu 9.845
_exptl_absorpt_correction_T_max 0.7463
_exptl_absorpt_correction_T_min 0.4236
_exptl_absorpt_correction_type multi-scan
_exptl_absorpt_process_details 'Bruker AXScale'
_exptl_crystal_colour yellow
_exptl_crystal_density_diffrn 2.393
_exptl_crystal_density_method 'not measured'
_exptl_crystal_description Irregular
_exptl_crystal_F_000 1110
_exptl_crystal_size_max 0.16
_exptl_crystal_size_mid 0.10
_exptl_crystal_size_min 0.08
_refine_diff_density_max 2.140
_refine_diff_density_min -1.427
_refine_diff_density_rms 0.186
_refine_ls_extinction_method none
_refine_ls_goodness_of_fit_ref 0.874
_refine_ls_hydrogen_treatment constr
_refine_ls_matrix_type full
_refine_ls_number_parameters 471
_refine_ls_number_reflns 11017
_refine_ls_number_restraints 0
_refine_ls_restrained_S_all 0.874
_refine_ls_R_factor_all 0.0483
_refine_ls_R_factor_gt 0.0295
_refine_ls_shift/su_max 0.002
_refine_ls_shift/su_mean 0.000
_refine_ls_structure_factor_coef Fsqd
_refine_ls_weighting_details 'w=1/[\s^2^(Fo^2^)+(0.0566P)^2^] where P=(Fo^2^+2Fc^2^)/3'
_refine_ls_weighting_scheme calc
_refine_ls_wR_factor_gt 0.0700
_refine_ls_wR_factor_ref 0.0793
_reflns_Friedel_coverage 0.000
_reflns_number_gt 8552
_reflns_number_total 11017
_reflns_threshold_expression 'I > 2\s(I)'
_cod_data_source_file c9cc09852f2.cif
_cod_data_source_block UO2bpyC2mim
_cod_depositor_comments 'Adding full bibliography for 7126194--7126200.cif.'
_cod_original_cell_volume 1659.0(12)
_cod_database_code 7126200
_shelx_space_group_comment
; 
The symmetry employed for this shelxl refinement is uniquely defined 
by the following loop, which should always be used as a source of 
symmetry information in preference to the above space-group names. 
They are only intended as comments. 
;
_shelxl_version_number 2013-4

loop_
_space_group_symop_operation_xyz
'x, y, z'
'-x, -y, -z'

loop_
_atom_site_label
_atom_site_type_symbol
_atom_site_fract_x
_atom_site_fract_y
_atom_site_fract_z
_atom_site_U_iso_or_equiv
_atom_site_adp_type
_atom_site_occupancy
_atom_site_site_symmetry_order
_atom_site_calc_flag
_atom_site_refinement_flags_posn
_atom_site_refinement_flags_adp
_atom_site_refinement_flags_occupancy
_atom_site_disorder_assembly
_atom_site_disorder_group
U1 U 0.92210(2) -0.04192(2) 0.31629(2) 0.01803(4) Uani 1 1 d . . . . .
U2 U 0.71090(2) 0.42855(2) 0.03917(2) 0.01751(4) Uani 1 1 d . . . . .
O7 O 0.9023(3) 0.1734(2) 0.3364(3) 0.0290(7) Uani 1 1 d . . . . .
O1 O 0.9482(3) -0.1030(2) 0.1818(3) 0.0263(6) Uani 1 1 d . . . . .
N8 N 0.7050(3) 0.6373(2) 0.0526(3) 0.0211(7) Uani 1 1 d . . . . .
O12 O 0.8708(3) 0.4079(2) -0.0123(3) 0.0253(6) Uani 1 1 d . . . . .
N9 N 0.6966(3) 1.2215(2) 0.0355(3) 0.0194(6) Uani 1 1 d . . . . .
O18 O 0.6988(3) 0.3303(2) 0.2211(2) 0.0239(6) Uani 1 1 d . . . . .
O10 O 1.1349(3) -0.1248(2) 0.3020(3) 0.0300(7) Uani 1 1 d . . . . .
O4 O 0.7163(3) 0.0367(2) 0.3148(3) 0.0272(6) Uani 1 1 d . . . . .
O14 O 0.6891(3) 0.3579(2) -0.1407(3) 0.0291(7) Uani 1 1 d . . . . .
O2 O 0.8892(3) -0.0073(2) 0.4610(2) 0.0246(6) Uani 1 1 d . . . . .
O17 O 0.7379(3) 0.5003(2) 0.2176(3) 0.0284(7) Uani 1 1 d . . . . .
O6 O 0.9406(3) 0.1173(2) 0.1650(3) 0.0269(6) Uani 1 1 d . . . . .
O13 O 0.5504(3) 0.4480(2) 0.0927(3) 0.0238(6) Uani 1 1 d . . . . .
O9 O 1.1221(3) 0.0456(2) 0.2571(3) 0.0301(7) Uani 1 1 d . . . . .
O19 O 0.7325(3) 0.4029(2) 0.3680(3) 0.0327(7) Uani 1 1 d . . . . .
O8 O 0.9582(3) 0.2892(2) 0.1981(3) 0.0341(8) Uani 1 1 d . . . . .
O15 O 0.7270(3) 0.5283(2) -0.1434(3) 0.0286(7) Uani 1 1 d . . . . .
O3 O 0.7235(3) -0.1326(2) 0.3678(3) 0.0301(7) Uani 1 1 d . . . . .
N4 N 0.9394(3) -0.2365(2) 0.3931(3) 0.0223(7) Uani 1 1 d . . . . .
N6 N 0.9341(3) 0.1966(3) 0.2318(3) 0.0238(7) Uani 1 1 d . . . . .
O11 O 1.3010(3) -0.0419(3) 0.2298(3) 0.0397(8) Uani 1 1 d . . . . .
C21 C 0.6974(4) 0.9908(3) 0.0472(3) 0.0181(7) Uani 1 1 d . . . . .
N7 N 1.1905(3) -0.0407(3) 0.2617(3) 0.0270(8) Uani 1 1 d . . . . .
O16 O 0.7026(4) 0.4538(3) -0.2936(3) 0.0504(10) Uani 1 1 d . . . . .
N11 N 0.7239(3) 0.4103(3) 0.2733(3) 0.0246(7) Uani 1 1 d . . . . .
O5 O 0.5506(3) -0.0507(3) 0.3588(3) 0.0451(9) Uani 1 1 d . . . . .
C16 C 0.6992(4) 0.8686(3) 0.0531(3) 0.0182(7) Uani 1 1 d . . . . .
N5 N 0.6597(3) -0.0491(3) 0.3479(3) 0.0261(7) Uani 1 1 d . . . . .
C23 C 0.8008(4) 1.1558(3) -0.0012(3) 0.0215(8) Uani 1 1 d . . . . .
H23A H 0.8753 1.1891 -0.0319 0.026 Uiso 1 1 calc R U . . .
C22 C 0.8040(4) 1.0423(3) 0.0038(4) 0.0218(8) Uani 1 1 d . . . . .
H22A H 0.8797 0.9999 -0.0227 0.026 Uiso 1 1 calc R U . . .
N10 N 0.7067(4) 0.4473(3) -0.1972(3) 0.0296(8) Uani 1 1 d . . . . .
C14 C 0.6007(4) 0.6994(3) 0.0940(4) 0.0273(9) Uani 1 1 d . . . . .
H14A H 0.5275 0.6638 0.1230 0.033 Uiso 1 1 calc R U . . .
C15 C 0.5940(4) 0.8134(3) 0.0966(4) 0.0277(9) Uani 1 1 d . . . . .
H15A H 0.5178 0.8537 0.1280 0.033 Uiso 1 1 calc R U . . .
C17 C 0.8075(4) 0.8026(3) 0.0119(4) 0.0284(9) Uani 1 1 d . . . . .
H17A H 0.8824 0.8357 -0.0170 0.034 Uiso 1 1 calc R U . . .
C20 C 0.5883(4) 1.0582(3) 0.0845(4) 0.0234(8) Uani 1 1 d . . . . .
H20A H 0.5124 1.0269 0.1141 0.028 Uiso 1 1 calc R U . . .
C9 C 0.9680(5) -0.2486(3) 0.4902(4) 0.0323(10) Uani 1 1 d . . . . .
H9A H 0.9719 -0.1844 0.5308 0.039 Uiso 1 1 calc R U . . .
N1 N 0.5641(4) -0.2989(3) 0.5562(4) 0.0347(9) Uani 1 1 d . . . . .
N3 N 0.4359(4) -0.2656(3) 0.4611(3) 0.0316(8) Uani 1 1 d . . . . .
C19 C 0.5936(4) 1.1710(3) 0.0774(4) 0.0266(9) Uani 1 1 d . . . . .
H19A H 0.5194 1.2155 0.1039 0.032 Uiso 1 1 calc R U . . .
C11 C 0.9874(4) -0.4445(3) 0.4767(4) 0.0212(8) Uani 1 1 d . . . . .
C18 C 0.8068(4) 0.6898(3) 0.0128(4) 0.0286(10) Uani 1 1 d . . . . .
H18A H 0.8821 0.6474 -0.0163 0.034 Uiso 1 1 calc R U . . .
C2 C 0.4655(4) -0.2369(4) 0.5497(4) 0.0326(10) Uani 1 1 d . . . . .
H2A H 0.4235 -0.1805 0.6017 0.039 Uiso 1 1 calc R U . . .
C13 C 0.9347(5) -0.3275(3) 0.3369(4) 0.0319(10) Uani 1 1 d . . . . .
H13A H 0.9149 -0.3206 0.2677 0.038 Uiso 1 1 calc R U . . .
C12 C 0.9579(5) -0.4325(3) 0.3759(4) 0.0328(11) Uani 1 1 d . . . . .
H12A H 0.9535 -0.4954 0.3337 0.039 Uiso 1 1 calc R U . . .
C10 C 0.9918(5) -0.3490(3) 0.5341(4) 0.0335(11) Uani 1 1 d . . . . .
H10A H 1.0113 -0.3531 0.6035 0.040 Uiso 1 1 calc R U . . .
C6 C 0.6256(6) -0.2954(4) 0.6447(5) 0.0454(13) Uani 1 1 d . . . . .
H6A H 0.7012 -0.3447 0.6229 0.055 Uiso 1 1 calc R U . . .
H6B H 0.5718 -0.3226 0.7165 0.055 Uiso 1 1 calc R U . . .
C7 C 0.6566(5) -0.1824(4) 0.6627(5) 0.0449(13) Uani 1 1 d . . . . .
H7A H 0.6983 -0.1838 0.7213 0.067 Uiso 1 1 calc R U . . .
H7B H 0.5817 -0.1337 0.6869 0.067 Uiso 1 1 calc R U . . .
H7C H 0.7103 -0.1553 0.5919 0.067 Uiso 1 1 calc R U . . .
C4 C 0.5181(5) -0.3486(4) 0.4059(5) 0.0440(13) Uani 1 1 d . . . . .
H4A H 0.5187 -0.3853 0.3387 0.053 Uiso 1 1 calc R U . . .
C8 C 0.3320(5) -0.2192(4) 0.4251(5) 0.0433(13) Uani 1 1 d . . . . .
H8A H 0.3062 -0.1457 0.4578 0.065 Uiso 1 1 calc R U . . .
H8B H 0.2643 -0.2665 0.4512 0.065 Uiso 1 1 calc R U . . .
H8C H 0.3560 -0.2146 0.3424 0.065 Uiso 1 1 calc R U . . .
C5 C 0.5975(5) -0.3676(4) 0.4655(5) 0.0470(14) Uani 1 1 d . . . . .
H5A H 0.6657 -0.4203 0.4473 0.056 Uiso 1 1 calc R U . . .

loop_
_atom_site_aniso_label
_atom_site_aniso_U_11
_atom_site_aniso_U_22
_atom_site_aniso_U_33
_atom_site_aniso_U_23
_atom_site_aniso_U_13
_atom_site_aniso_U_12
U1 0.02020(8) 0.01327(6) 0.02245(8) 0.00098(5) -0.00929(6) -0.00085(5)
U2 0.02075(8) 0.00813(6) 0.02331(8) 0.00006(5) -0.00570(6) -0.00220(5)
O7 0.0396(18) 0.0218(14) 0.0261(16) 0.0008(12) -0.0105(14) -0.0034(12)
O1 0.0299(16) 0.0228(14) 0.0270(16) -0.0006(12) -0.0099(13) -0.0011(12)
N8 0.0267(18) 0.0119(13) 0.0248(17) -0.0007(12) -0.0072(14) -0.0024(12)
O12 0.0255(15) 0.0165(12) 0.0338(17) -0.0006(11) -0.0083(13) -0.0027(11)
N9 0.0263(17) 0.0094(12) 0.0236(17) -0.0014(11) -0.0085(14) -0.0029(11)
O18 0.0329(16) 0.0155(12) 0.0263(15) -0.0015(11) -0.0118(13) -0.0073(11)
O10 0.0247(16) 0.0218(14) 0.0447(19) 0.0072(13) -0.0124(14) -0.0020(11)
O4 0.0226(15) 0.0205(13) 0.0396(18) 0.0067(12) -0.0114(13) -0.0029(11)
O14 0.0419(19) 0.0167(13) 0.0312(17) -0.0001(12) -0.0136(14) -0.0071(12)
O2 0.0333(17) 0.0169(12) 0.0253(15) 0.0008(11) -0.0122(13) 0.0003(11)
O17 0.0423(19) 0.0141(12) 0.0319(16) 0.0015(11) -0.0149(15) -0.0064(12)
O6 0.0299(16) 0.0231(14) 0.0308(16) -0.0040(12) -0.0136(13) -0.0023(12)
O13 0.0235(15) 0.0131(11) 0.0353(16) 0.0001(11) -0.0092(13) -0.0020(10)
O9 0.0267(16) 0.0212(14) 0.047(2) 0.0059(13) -0.0175(15) -0.0026(11)
O19 0.048(2) 0.0291(15) 0.0241(16) -0.0010(12) -0.0144(15) -0.0033(14)
O8 0.0320(18) 0.0182(13) 0.048(2) 0.0097(13) -0.0054(15) -0.0037(12)
O15 0.0424(19) 0.0165(13) 0.0289(16) 0.0016(11) -0.0119(14) -0.0089(12)
O3 0.0304(17) 0.0190(13) 0.0451(19) 0.0085(13) -0.0177(15) -0.0034(12)
N4 0.0247(18) 0.0144(14) 0.0310(19) 0.0020(13) -0.0132(15) -0.0015(12)
N6 0.0225(17) 0.0185(15) 0.0314(19) 0.0041(14) -0.0097(15) -0.0013(12)
O11 0.0219(16) 0.0392(18) 0.058(2) 0.0083(16) -0.0113(16) -0.0046(13)
C21 0.0239(19) 0.0105(14) 0.0217(18) -0.0025(13) -0.0088(15) -0.0025(13)
N7 0.0235(18) 0.0306(18) 0.0307(19) 0.0032(15) -0.0139(16) -0.0017(14)
O16 0.088(3) 0.039(2) 0.0299(19) 0.0032(15) -0.025(2) -0.0051(19)
N11 0.0263(18) 0.0167(14) 0.0305(19) -0.0009(13) -0.0080(15) 0.0001(13)
O5 0.0263(18) 0.042(2) 0.069(3) 0.0138(18) -0.0176(18) -0.0055(15)
C16 0.0237(19) 0.0121(14) 0.0174(18) -0.0007(13) -0.0037(15) -0.0022(13)
N5 0.0243(18) 0.0277(17) 0.0289(19) 0.0012(14) -0.0114(15) -0.0035(14)
C23 0.025(2) 0.0106(15) 0.029(2) -0.0001(14) -0.0067(17) -0.0027(13)
C22 0.026(2) 0.0089(14) 0.029(2) -0.0019(14) -0.0056(17) -0.0005(13)
N10 0.037(2) 0.0221(16) 0.0282(19) 0.0025(14) -0.0068(17) -0.0005(14)
C14 0.022(2) 0.0121(16) 0.045(3) -0.0001(16) -0.0038(19) -0.0052(14)
C15 0.025(2) 0.0108(15) 0.042(3) -0.0012(16) -0.0036(19) 0.0006(14)
C17 0.026(2) 0.0109(15) 0.045(3) -0.0013(16) -0.0061(19) -0.0031(14)
C20 0.023(2) 0.0125(15) 0.031(2) -0.0030(15) -0.0020(17) -0.0047(14)
C9 0.055(3) 0.0133(17) 0.039(3) -0.0033(16) -0.028(2) -0.0020(17)
N1 0.032(2) 0.0277(19) 0.041(2) 0.0006(17) -0.0068(18) -0.0011(16)
N3 0.032(2) 0.0257(17) 0.032(2) -0.0010(15) -0.0003(17) -0.0017(15)
C19 0.024(2) 0.0138(16) 0.036(2) -0.0007(16) 0.0004(18) -0.0005(14)
C11 0.0212(19) 0.0139(15) 0.031(2) 0.0013(14) -0.0115(17) -0.0027(13)
C18 0.028(2) 0.0096(15) 0.043(3) -0.0024(16) -0.0016(19) -0.0017(14)
C2 0.036(3) 0.025(2) 0.030(2) 0.0008(17) 0.000(2) 0.0014(18)
C13 0.049(3) 0.0150(17) 0.040(3) 0.0035(17) -0.027(2) -0.0045(17)
C12 0.055(3) 0.0142(17) 0.040(3) -0.0032(17) -0.030(2) -0.0019(18)
C10 0.059(3) 0.0187(18) 0.033(2) 0.0028(17) -0.031(2) 0.0007(19)
C6 0.053(3) 0.032(2) 0.055(3) 0.008(2) -0.022(3) -0.001(2)
C7 0.048(3) 0.044(3) 0.044(3) -0.001(2) -0.015(3) -0.008(2)
C4 0.041(3) 0.039(3) 0.051(3) -0.024(2) -0.013(3) 0.008(2)
C8 0.038(3) 0.042(3) 0.048(3) 0.009(2) -0.013(2) 0.003(2)
C5 0.040(3) 0.031(2) 0.064(4) -0.017(2) -0.008(3) 0.006(2)

loop_
_atom_type_symbol
_atom_type_description
_atom_type_scat_dispersion_real
_atom_type_scat_dispersion_imag
_atom_type_scat_source
C C 0.0033 0.0016 'International Tables Vol C Tables 4.2.6.8 and 6.1.1.4'
H H 0.0000 0.0000 'International Tables Vol C Tables 4.2.6.8 and 6.1.1.4'
N N 0.0061 0.0033 'International Tables Vol C Tables 4.2.6.8 and 6.1.1.4'
O O 0.0106 0.0060 'International Tables Vol C Tables 4.2.6.8 and 6.1.1.4'
U U -9.6767 9.6646 'International Tables Vol C Tables 4.2.6.8 and 6.1.1.4'

loop_
_geom_angle_atom_site_label_1
_geom_angle_atom_site_label_2
_geom_angle_atom_site_label_3
_geom_angle
_geom_angle_site_symmetry_1
_geom_angle_site_symmetry_3
_geom_angle_publ_flag
O2 U1 O1 168.58(13) . . ?
O2 U1 O4 90.80(12) . . ?
O1 U1 O4 91.28(12) . . ?
O2 U1 O9 94.55(13) . . ?
O1 U1 O9 92.84(13) . . ?
O4 U1 O9 129.05(9) . . ?
O2 U1 O3 87.69(12) . . ?
O1 U1 O3 84.90(13) . . ?
O4 U1 O3 51.05(9) . . ?
O9 U1 O3 177.75(11) . . ?
O2 U1 O10 93.52(12) . . ?
O1 U1 O10 84.52(13) . . ?
O4 U1 O10 175.67(10) . . ?
O9 U1 O10 50.38(9) . . ?
O3 U1 O10 129.29(9) . . ?
O2 U1 N4 82.04(12) . . ?
O1 U1 N4 87.05(12) . . ?
O4 U1 N4 117.75(10) . . ?
O9 U1 N4 113.16(10) . . ?
O3 U1 N4 66.86(10) . . ?
O10 U1 N4 63.17(10) . . ?
O2 U1 O7 71.27(10) . . ?
O1 U1 O7 119.86(11) . . ?
O4 U1 O7 68.64(10) . . ?
O9 U1 O7 65.49(10) . . ?
O3 U1 O7 115.60(10) . . ?
O10 U1 O7 112.62(10) . . ?
N4 U1 O7 152.86(11) . . ?
O2 U1 O6 119.19(11) . . ?
O1 U1 O6 71.97(11) . . ?
O4 U1 O6 69.29(9) . . ?
O9 U1 O6 64.03(9) . . ?
O3 U1 O6 115.04(9) . . ?
O10 U1 O6 108.27(9) . . ?
N4 U1 O6 158.35(11) . . ?
O7 U1 O6 47.92(9) . . ?
O2 U1 N5 89.32(12) . . ?
O1 U1 N5 87.74(12) . . ?
O4 U1 N5 25.49(9) . . ?
O9 U1 N5 154.47(9) . . ?
O3 U1 N5 25.56(9) . . ?
O10 U1 N5 154.62(9) . . ?
N4 U1 N5 92.36(10) . . ?
O7 U1 N5 92.18(10) . . ?
O6 U1 N5 92.11(9) . . ?
O2 U1 N7 96.14(12) . . ?
O1 U1 N7 86.88(13) . . ?
O4 U1 N7 153.77(9) . . ?
O9 U1 N7 25.31(9) . . ?
O3 U1 N7 154.16(9) . . ?
O10 U1 N7 25.18(9) . . ?
N4 U1 N7 88.30(10) . . ?
O7 U1 N7 89.68(10) . . ?
O6 U1 N7 85.34(9) . . ?
N5 U1 N7 174.54(10) . . ?
O12 U2 O13 179.09(13) . . ?
O12 U2 O14 91.26(13) . . ?
O13 U2 O14 89.25(13) . . ?
O12 U2 O18 93.85(12) . . ?
O13 U2 O18 85.24(11) . . ?
O14 U2 O18 129.52(9) . . ?
O12 U2 O17 87.47(13) . . ?
O13 U2 O17 92.02(12) . . ?
O14 U2 O17 178.67(10) . . ?
O18 U2 O17 51.05(9) . . ?
O12 U2 O15 85.21(12) . . ?
O13 U2 O15 95.70(12) . . ?
O14 U2 O15 51.14(9) . . ?
O18 U2 O15 178.89(10) . . ?
O17 U2 O15 128.26(9) . . ?
O12 U2 N9 89.50(12) . 1_545 ?
O13 U2 N9 90.03(11) . 1_545 ?
O14 U2 N9 65.80(10) . 1_545 ?
O18 U2 N9 64.08(10) . 1_545 ?
O17 U2 N9 114.60(10) . 1_545 ?
O15 U2 N9 116.46(10) . 1_545 ?
O12 U2 N8 95.52(12) . . ?
O13 U2 N8 84.94(11) . . ?
O14 U2 N8 114.88(10) . . ?
O18 U2 N8 114.51(10) . . ?
O17 U2 N8 64.85(10) . . ?
O15 U2 N8 65.04(10) . . ?
N9 U2 N8 174.90(11) 1_545 . ?
O12 U2 N10 88.13(13) . . ?
O13 U2 N10 92.66(12) . . ?
O14 U2 N10 25.63(9) . . ?
O18 U2 N10 155.15(9) . . ?
O17 U2 N10 153.77(9) . . ?
O15 U2 N10 25.51(9) . . ?
N9 U2 N10 91.20(10) 1_545 . ?
N8 U2 N10 89.88(10) . . ?
O12 U2 N11 90.02(12) . . ?
O13 U2 N11 89.20(12) . . ?
O14 U2 N11 154.94(9) . . ?
O18 U2 N11 25.49(8) . . ?
O17 U2 N11 25.58(8) . . ?
O15 U2 N11 153.79(9) . . ?
N9 U2 N11 89.19(10) 1_545 . ?
N8 U2 N11 89.89(10) . . ?
N10 U2 N11 178.10(10) . . ?
N6 O7 U1 98.0(2) . . ?
C18 N8 C14 117.0(3) . . ?
C18 N8 U2 120.8(3) . . ?
C14 N8 U2 122.1(3) . . ?
C19 N9 C23 116.4(3) . . ?
C19 N9 U2 124.6(3) . 1_565 ?
C23 N9 U2 118.7(2) . 1_565 ?
N11 O18 U2 97.1(2) . . ?
N7 O10 U1 96.6(2) . . ?
N5 O4 U1 97.2(2) . . ?
N10 O14 U2 97.4(2) . . ?
N11 O17 U2 97.1(2) . . ?
N6 O6 U1 97.2(2) . . ?
N7 O9 U1 97.2(2) . . ?
N10 O15 U2 96.5(2) . . ?
N5 O3 U1 95.7(2) . . ?
C9 N4 C13 117.5(3) . . ?
C9 N4 U1 117.9(3) . . ?
C13 N4 U1 124.2(3) . . ?
O8 N6 O6 122.5(4) . . ?
O8 N6 O7 121.9(4) . . ?
O6 N6 O7 115.6(3) . . ?
C22 C21 C20 117.2(3) . . ?
C22 C21 C16 120.9(3) . . ?
C20 C21 C16 121.9(3) . . ?
O11 N7 O10 122.5(3) . . ?
O11 N7 O9 122.2(4) . . ?
O10 N7 O9 115.3(3) . . ?
O11 N7 U1 174.5(3) . . ?
O10 N7 U1 58.2(2) . . ?
O9 N7 U1 57.5(2) . . ?
O19 N11 O18 123.1(3) . . ?
O19 N11 O17 122.2(3) . . ?
O18 N11 O17 114.7(3) . . ?
O19 N11 U2 178.2(3) . . ?
O18 N11 U2 57.41(18) . . ?
O17 N11 U2 57.34(19) . . ?
C15 C16 C17 115.9(3) . . ?
C15 C16 C21 122.7(3) . . ?
C17 C16 C21 121.3(3) . . ?
O5 N5 O4 121.6(3) . . ?
O5 N5 O3 122.4(4) . . ?
O4 N5 O3 116.1(3) . . ?
O5 N5 U1 178.5(3) . . ?
O4 N5 U1 57.28(19) . . ?
O3 N5 U1 58.8(2) . . ?
N9 C23 C22 123.2(4) . . ?
C23 C22 C21 120.1(4) . . ?
O16 N10 O15 123.1(4) . . ?
O16 N10 O14 122.0(4) . . ?
O15 N10 O14 115.0(3) . . ?
O16 N10 U2 178.5(3) . . ?
O15 N10 U2 57.99(19) . . ?
O14 N10 U2 57.0(2) . . ?
N8 C14 C15 123.3(4) . . ?
C16 C15 C14 120.0(4) . . ?
C18 C17 C16 120.6(4) . . ?
C21 C20 C19 118.8(4) . . ?
N4 C9 C10 123.3(4) . . ?
C2 N1 C5 107.0(5) . . ?
C2 N1 C6 127.3(4) . . ?
C5 N1 C6 125.7(4) . . ?
C2 N3 C4 108.5(4) . . ?
C2 N3 C8 126.7(4) . . ?
C4 N3 C8 124.8(4) . . ?
N9 C19 C20 124.3(4) . . ?
C10 C11 C12 117.0(3) . . ?
C10 C11 C11 120.9(5) . 2_746 ?
C12 C11 C11 122.1(4) . 2_746 ?
N8 C18 C17 123.1(4) . . ?
N3 C2 N1 109.6(4) . . ?
N4 C13 C12 122.5(4) . . ?
C11 C12 C13 119.7(4) . . ?
C11 C10 C9 119.9(4) . . ?
N1 C6 C7 112.1(4) . . ?
C5 C4 N3 106.5(5) . . ?
C4 C5 N1 108.4(5) . . ?

loop_
_geom_bond_atom_site_label_1
_geom_bond_atom_site_label_2
_geom_bond_distance
_geom_bond_site_symmetry_2
_geom_bond_publ_flag
U1 O2 1.769(3) . ?
U1 O1 1.769(3) . ?
U1 O4 2.492(3) . ?
U1 O9 2.519(3) . ?
U1 O3 2.525(3) . ?
U1 O10 2.535(3) . ?
U1 N4 2.561(3) . ?
U1 O7 2.634(3) . ?
U1 O6 2.652(3) . ?
U1 N5 2.939(4) . ?
U1 N7 2.964(4) . ?
U2 O12 1.761(3) . ?
U2 O13 1.767(3) . ?
U2 O14 2.489(3) . ?
U2 O18 2.504(3) . ?
U2 O17 2.502(3) . ?
U2 O15 2.512(3) . ?
U2 N9 2.551(3) 1_545 ?
U2 N8 2.555(3) . ?
U2 N10 2.944(4) . ?
U2 N11 2.949(4) . ?
O7 N6 1.269(4) . ?
N8 C18 1.339(5) . ?
N8 C14 1.337(5) . ?
N9 C19 1.340(5) . ?
N9 C23 1.352(5) . ?
N9 U2 2.551(3) 1_565 ?
O18 N11 1.279(4) . ?
O10 N7 1.269(4) . ?
O4 N5 1.275(4) . ?
O14 N10 1.284(4) . ?
O17 N11 1.283(4) . ?
O6 N6 1.269(4) . ?
O9 N7 1.277(4) . ?
O19 N11 1.206(4) . ?
O8 N6 1.223(4) . ?
O15 N10 1.276(5) . ?
O3 N5 1.274(4) . ?
N4 C9 1.340(5) . ?
N4 C13 1.335(5) . ?
O11 N7 1.214(5) . ?
C21 C22 1.382(5) . ?
C21 C20 1.406(5) . ?
C21 C16 1.494(5) . ?
O16 N10 1.209(5) . ?
O5 N5 1.226(5) . ?
C16 C15 1.393(6) . ?
C16 C17 1.396(5) . ?
C23 C22 1.386(5) . ?
C14 C15 1.390(5) . ?
C17 C18 1.379(5) . ?
C20 C19 1.386(5) . ?
C9 C10 1.375(5) . ?
N1 C2 1.338(6) . ?
N1 C5 1.357(7) . ?
N1 C6 1.472(7) . ?
N3 C2 1.302(6) . ?
N3 C4 1.373(6) . ?
N3 C8 1.467(6) . ?
C11 C10 1.389(6) . ?
C11 C12 1.389(6) . ?
C11 C11 1.505(7) 2_746 ?
C13 C12 1.397(5) . ?
C6 C7 1.490(8) . ?
C4 C5 1.340(8) . ?
